data_7047719
loop_
_publ_author_name
'Stuhl, Christoph'
'Katzenmayer, Markus M.'
'Maichle-M\"ossmer, C\"acilia'
'Anwander, Reiner'

_publ_section_title
;
 Donor-stabilised molecular Mg/Al-bimetallic hydrides.
;
_journal_issue 42
_journal_name_full 'Dalton transactions (Cambridge, England : 2003)'
_journal_page_first 15173
_journal_page_last 15180
_journal_paper_doi 10.1039/c8dt03343a
_journal_volume 47
_journal_year 2018
_chemical_formula_sum 'C18 H50 Al2 Mg O3'
_chemical_formula_weight 392.85
_chemical_properties_physical Air-sensitive,Moisture-sensitive,Hygroscopic,Pyrophoric
_space_group_crystal_system monoclinic
_space_group_IT_number 14
_space_group_name_Hall '-P 2ybc'
_space_group_name_H-M_alt 'P 1 21/c 1'
_symmetry_space_group_name_Hall '-P 2ybc'
_symmetry_space_group_name_H-M 'P 1 21/c 1'
_atom_sites_solution_hydrogens mixed
_audit_creation_method SHELXL-2014/7
_audit_update_record
;
2018-07-04 deposited with the CCDC.
2018-10-04 downloaded from the CCDC.
;
_cell_angle_alpha 90
_cell_angle_beta 91.203(5)
_cell_angle_gamma 90
_cell_formula_units_Z 8
_cell_length_a 22.886(3)
_cell_length_b 12.4234(17)
_cell_length_c 18.993(3)
_cell_measurement_reflns_used 180
_cell_measurement_temperature 100(2)
_cell_measurement_theta_max 22.68
_cell_measurement_theta_min 4.021
_cell_volume 5398.9(13)
_computing_cell_refinement 'Bruker SAINT'
_computing_data_collection 'Bruker COSMO'
_computing_data_reduction 'Bruker SAINT'
_computing_structure_refinement 'SHELXL-2014/7 (Sheldrick, 2014)'
_computing_structure_solution 'SHELXS-13 (Sheldrick 2008)'
_diffrn_ambient_temperature 100(2)
_diffrn_measured_fraction_theta_full 0.998
_diffrn_measured_fraction_theta_max 0.996
_diffrn_measurement_device_type 'Bruker APEX II DUO'
_diffrn_measurement_method 'phi and omega scans'
_diffrn_radiation_type MoK\a
_diffrn_radiation_wavelength 0.71073
_diffrn_reflns_av_unetI/netI 0.0606
_diffrn_reflns_Laue_measured_fraction_full 0.998
_diffrn_reflns_Laue_measured_fraction_max 0.996
_diffrn_reflns_limit_h_max 28
_diffrn_reflns_limit_h_min 0
_diffrn_reflns_limit_k_max 0
_diffrn_reflns_limit_k_min -15
_diffrn_reflns_limit_l_max 23
_diffrn_reflns_limit_l_min -23
_diffrn_reflns_number 11724
_diffrn_reflns_point_group_measured_fraction_full 0.998
_diffrn_reflns_point_group_measured_fraction_max 0.996
_diffrn_reflns_theta_full 25.242
_diffrn_reflns_theta_max 26.372
_diffrn_reflns_theta_min 1.780
_diffrn_source 'ImuS-focus sealed tube'
_exptl_absorpt_coefficient_mu 0.142
_exptl_absorpt_correction_T_max 0.74576
_exptl_absorpt_correction_T_min 0.42061
_exptl_absorpt_correction_type empirical
_exptl_absorpt_process_details Twinabs
_exptl_crystal_colour colourless
_exptl_crystal_density_diffrn 0.967
_exptl_crystal_description block
_exptl_crystal_F_000 1760
_exptl_crystal_size_max 0.718
_exptl_crystal_size_mid 0.506
_exptl_crystal_size_min 0.456
_refine_diff_density_max 0.515
_refine_diff_density_min -0.307
_refine_diff_density_rms 0.072
_refine_ls_extinction_method none
_refine_ls_goodness_of_fit_ref 1.053
_refine_ls_hydrogen_treatment mixed
_refine_ls_matrix_type full
_refine_ls_number_parameters 528
_refine_ls_number_reflns 11724
_refine_ls_number_restraints 150
_refine_ls_restrained_S_all 1.049
_refine_ls_R_factor_all 0.0890
_refine_ls_R_factor_gt 0.0649
_refine_ls_shift/su_max 0.000
_refine_ls_shift/su_mean 0.000
_refine_ls_structure_factor_coef Fsqd
_refine_ls_weighting_details 'w=1/[\s^2^(Fo^2^)+(0.0684P)^2^+5.0756P] where P=(Fo^2^+2Fc^2^)/3'
_refine_ls_weighting_scheme calc
_refine_ls_wR_factor_gt 0.1533
_refine_ls_wR_factor_ref 0.1693
_reflns_Friedel_coverage 0.000
_reflns_number_gt 9507
_reflns_number_total 11724
_reflns_threshold_expression 'I > 2\s(I)'
_cod_data_source_file c8dt03343a2.cif
_cod_data_source_block mk010hklf5_2
_cod_depositor_comments 'Adding full bibliography for 7047715--7047719.cif.'
_cod_database_code 7047719
_shelx_shelxl_version_number 2014/7
_shelx_space_group_comment
;
The symmetry employed for this shelxl refinement is uniquely defined
by the following loop, which should always be used as a source of
symmetry information in preference to the above space-group names.
They are only intended as comments.
;
_shelx_estimated_absorpt_t_min 0.905
_shelx_estimated_absorpt_t_max 0.938

loop_
_space_group_symop_operation_xyz
'x, y, z'
'-x, y+1/2, -z+1/2'
'-x, -y, -z'
'x, -y-1/2, z-1/2'

loop_
_atom_site_label
_atom_site_type_symbol
_atom_site_fract_x
_atom_site_fract_y
_atom_site_fract_z
_atom_site_U_iso_or_equiv
_atom_site_adp_type
_atom_site_occupancy
_atom_site_site_symmetry_order
_atom_site_calc_flag
_atom_site_refinement_flags_posn
_atom_site_refinement_flags_adp
_atom_site_refinement_flags_occupancy
_atom_site_disorder_assembly
_atom_site_disorder_group
C2 C 0.1950(2) 0.7486(4) 0.5146(2) 0.0509(12) Uani 1 1 d . . . . .
H2A H 0.2085 0.7721 0.5615 0.076 Uiso 0.705(6) 1 calc R U P A 1
H2B H 0.1580 0.7843 0.5024 0.076 Uiso 0.705(6) 1 calc R U P A 1
H2C H 0.1892 0.6704 0.5148 0.076 Uiso 0.705(6) 1 calc R U P A 1
H2D H 0.2118 0.7365 0.5619 0.076 Uiso 0.295(6) 1 calc R U P A 2
H2E H 0.1825 0.8238 0.5101 0.076 Uiso 0.295(6) 1 calc R U P A 2
H2F H 0.1612 0.7011 0.5071 0.076 Uiso 0.295(6) 1 calc R U P A 2
C3 C 0.26311(15) 0.7181(3) 0.3427(2) 0.0333(8) Uani 1 1 d . . . . .
H3A H 0.2452 0.6888 0.2988 0.040 Uiso 1 1 calc R U . . .
H3B H 0.2898 0.6628 0.3626 0.040 Uiso 1 1 calc R U . . .
C4 C 0.29703(16) 0.8165(3) 0.3259(2) 0.0424(10) Uani 1 1 d . . . . .
H4A H 0.2701 0.8745 0.3123 0.064 Uiso 1 1 calc R U . . .
H4B H 0.3232 0.8013 0.2869 0.064 Uiso 1 1 calc R U . . .
H4C H 0.3202 0.8385 0.3674 0.064 Uiso 1 1 calc R U . . .
C5 C 0.09623(16) 0.6588(3) 0.22054(19) 0.0354(8) Uani 1 1 d . . . . .
H5A H 0.0700 0.6927 0.1849 0.042 Uiso 1 1 calc R U . . .
H5B H 0.0718 0.6144 0.2517 0.042 Uiso 1 1 calc R U . . .
C6 C 0.1382(2) 0.5876(4) 0.1842(2) 0.0496(11) Uani 1 1 d . . . . .
H6A H 0.1668 0.5591 0.2186 0.074 Uiso 1 1 calc R U . . .
H6B H 0.1586 0.6289 0.1482 0.074 Uiso 1 1 calc R U . . .
H6C H 0.1170 0.5278 0.1618 0.074 Uiso 1 1 calc R U . . .
C7 C 0.15293(16) 0.8262(3) 0.22185(19) 0.0337(8) Uani 1 1 d . . . . .
H7A H 0.1807 0.7918 0.1896 0.040 Uiso 1 1 calc R U . . .
H7B H 0.1757 0.8731 0.2544 0.040 Uiso 1 1 calc R U . . .
C8 C 0.1114(2) 0.8942(4) 0.1797(2) 0.0532(12) Uani 1 1 d . . . . .
H8A H 0.0952 0.8521 0.1403 0.080 Uiso 1 1 calc R U . . .
H8B H 0.1321 0.9570 0.1614 0.080 Uiso 1 1 calc R U . . .
H8C H 0.0796 0.9183 0.2097 0.080 Uiso 1 1 calc R U . . .
C13 C 0.03860(17) 1.0460(3) 0.3590(2) 0.0401(9) Uani 1 1 d . . . . .
H13A H 0.0104 1.0189 0.3929 0.060 Uiso 1 1 calc R U . . .
H13B H 0.0323 1.0100 0.3136 0.060 Uiso 1 1 calc R U . . .
H13C H 0.0333 1.1238 0.3530 0.060 Uiso 1 1 calc R U . . .
C14 C 0.1298(2) 1.0457(3) 0.4969(2) 0.0451(10) Uani 1 1 d . . . . .
H14A H 0.1314 1.1236 0.5049 0.068 Uiso 1 1 calc R U . . .
H14B H 0.1663 1.0126 0.5139 0.068 Uiso 1 1 calc R U . . .
H14C H 0.0969 1.0151 0.5224 0.068 Uiso 1 1 calc R U . . .
C15 C 0.18112(19) 1.0810(3) 0.3369(2) 0.0482(11) Uani 1 1 d . . . . .
H15A H 0.1794 1.1596 0.3405 0.072 Uiso 1 1 calc R U . . .
H15B H 0.1754 1.0595 0.2876 0.072 Uiso 1 1 calc R U . . .
H15C H 0.2194 1.0558 0.3541 0.072 Uiso 1 1 calc R U . . .
C16 C 0.21830(15) 0.4256(3) 0.3563(2) 0.0350(9) Uani 1 1 d . . . . .
H16A H 0.2241 0.4589 0.3102 0.053 Uiso 1 1 calc R U . . .
H16B H 0.2231 0.3475 0.3524 0.053 Uiso 1 1 calc R U . . .
H16C H 0.2472 0.4542 0.3902 0.053 Uiso 1 1 calc R U . . .
C17 C 0.12831(18) 0.4326(3) 0.4909(2) 0.0403(9) Uani 1 1 d . . . . .
H17A H 0.1257 0.3550 0.4997 0.060 Uiso 1 1 calc R U . . .
H17B H 0.0923 0.4677 0.5061 0.060 Uiso 1 1 calc R U . . .
H17C H 0.1618 0.4624 0.5174 0.060 Uiso 1 1 calc R U . . .
C18 C 0.07445(17) 0.3958(3) 0.3295(2) 0.0434(10) Uani 1 1 d . . . . .
H18A H 0.0747 0.3173 0.3343 0.065 Uiso 1 1 calc R U . . .
H18B H 0.0801 0.4153 0.2801 0.065 Uiso 1 1 calc R U . . .
H18C H 0.0369 0.4241 0.3450 0.065 Uiso 1 1 calc R U . . .
C20 C 0.49873(14) 0.1697(3) 0.13809(19) 0.0291(7) Uani 1 1 d . . . . .
H20A H 0.5060 0.1147 0.1016 0.035 Uiso 1 1 calc R U . . .
H20B H 0.4793 0.1337 0.1778 0.035 Uiso 1 1 calc R U . . .
C21 C 0.55645(16) 0.2149(4) 0.1638(2) 0.0441(10) Uani 1 1 d . . . . .
H21A H 0.5791 0.2386 0.1234 0.066 Uiso 1 1 calc R U . . .
H21B H 0.5782 0.1592 0.1898 0.066 Uiso 1 1 calc R U . . .
H21C H 0.5495 0.2764 0.1949 0.066 Uiso 1 1 calc R U . . .
C22 C 0.48051(16) 0.3036(3) 0.04562(19) 0.0338(8) Uani 1 1 d . . . . .
H22A H 0.5203 0.3323 0.0549 0.041 Uiso 1 1 calc R U . . .
H22B H 0.4546 0.3652 0.0343 0.041 Uiso 1 1 calc R U . . .
C23 C 0.4821(2) 0.2308(4) -0.0162(2) 0.0515(11) Uani 1 1 d . . . . .
H23A H 0.5110 0.1738 -0.0075 0.077 Uiso 1 1 calc R U . . .
H23B H 0.4928 0.2720 -0.0580 0.077 Uiso 1 1 calc R U . . .
H23C H 0.4434 0.1984 -0.0240 0.077 Uiso 1 1 calc R U . . .
C24 C 0.26480(17) 0.2270(4) 0.0401(2) 0.0438(10) Uani 1 1 d . . . . .
H24A H 0.2215 0.2269 0.0388 0.053 Uiso 0.50(4) 1 calc R U P B 1
H24B H 0.2782 0.1530 0.0297 0.053 Uiso 0.50(4) 1 calc R U P B 1
H24C H 0.2254 0.2576 0.0313 0.053 Uiso 0.50(4) 1 calc R U P B 2
H24D H 0.2617 0.1476 0.0371 0.053 Uiso 0.50(4) 1 calc R U P B 2
C26 C 0.24745(15) 0.3308(3) 0.1457(2) 0.0340(8) Uani 1 1 d . . . . .
H26A H 0.2362 0.3901 0.1134 0.041 Uiso 1 1 calc R U . . .
H26B H 0.2691 0.3625 0.1863 0.041 Uiso 1 1 calc R U . . .
C27 C 0.19437(17) 0.2781(4) 0.1709(2) 0.0488(11) Uani 1 1 d . . . . .
H27A H 0.1704 0.2540 0.1305 0.073 Uiso 1 1 calc R U . . .
H27B H 0.1720 0.3293 0.1990 0.073 Uiso 1 1 calc R U . . .
H27C H 0.2053 0.2159 0.2001 0.073 Uiso 1 1 calc R U . . .
C28 C 0.33703(15) 0.1803(3) 0.27829(17) 0.0284(7) Uani 1 1 d . . . . .
H28A H 0.3108 0.1412 0.2450 0.034 Uiso 1 1 calc R U . . .
H28B H 0.3125 0.2280 0.3071 0.034 Uiso 1 1 calc R U . . .
C29 C 0.36711(17) 0.1008(3) 0.32546(19) 0.0362(8) Uani 1 1 d . . . . .
H29A H 0.3945 0.0580 0.2981 0.054 Uiso 1 1 calc R U . . .
H29B H 0.3380 0.0531 0.3463 0.054 Uiso 1 1 calc R U . . .
H29C H 0.3885 0.1391 0.3630 0.054 Uiso 1 1 calc R U . . .
C30 C 0.41798(14) 0.3122(3) 0.27974(17) 0.0271(7) Uani 1 1 d . . . . .
H30A H 0.4451 0.3481 0.2473 0.033 Uiso 1 1 calc R U . . .
H30B H 0.4415 0.2651 0.3114 0.033 Uiso 1 1 calc R U . . .
C31 C 0.38843(17) 0.3955(3) 0.32257(19) 0.0371(9) Uani 1 1 d . . . . .
H31A H 0.3640 0.4409 0.2917 0.056 Uiso 1 1 calc R U . . .
H31B H 0.4179 0.4401 0.3468 0.056 Uiso 1 1 calc R U . . .
H31C H 0.3639 0.3603 0.3575 0.056 Uiso 1 1 calc R U . . .
C32 C 0.37802(17) 0.5651(3) 0.01307(18) 0.0345(8) Uani 1 1 d . . . . .
H32A H 0.3806 0.6429 0.0054 0.052 Uiso 1 1 calc R U . . .
H32B H 0.3406 0.5385 -0.0059 0.052 Uiso 1 1 calc R U . . .
H32C H 0.4101 0.5291 -0.0109 0.052 Uiso 1 1 calc R U . . .
C33 C 0.46246(16) 0.5595(3) 0.1587(2) 0.0361(9) Uani 1 1 d . . . . .
H33A H 0.4923 0.5279 0.1287 0.054 Uiso 1 1 calc R U . . .
H33B H 0.4646 0.5260 0.2054 0.054 Uiso 1 1 calc R U . . .
H33C H 0.4693 0.6371 0.1633 0.054 Uiso 1 1 calc R U . . .
C34 C 0.31806(18) 0.5999(3) 0.1671(2) 0.0430(10) Uani 1 1 d . . . . .
H34A H 0.3212 0.6785 0.1649 0.065 Uiso 1 1 calc R U . . .
H34B H 0.3198 0.5765 0.2163 0.065 Uiso 1 1 calc R U . . .
H34C H 0.2808 0.5772 0.1454 0.065 Uiso 1 1 calc R U . . .
C35 C 0.42463(16) -0.0936(3) 0.1616(2) 0.0347(8) Uani 1 1 d . . . . .
H35A H 0.4216 -0.0687 0.2104 0.052 Uiso 1 1 calc R U . . .
H35B H 0.4630 -0.0738 0.1436 0.052 Uiso 1 1 calc R U . . .
H35C H 0.4201 -0.1720 0.1600 0.052 Uiso 1 1 calc R U . . .
C36 C 0.28218(16) -0.0521(3) 0.1358(2) 0.0362(9) Uani 1 1 d . . . . .
H36A H 0.2538 -0.0210 0.1022 0.054 Uiso 1 1 calc R U . . .
H36B H 0.2775 -0.0189 0.1821 0.054 Uiso 1 1 calc R U . . .
H36C H 0.2756 -0.1298 0.1393 0.054 Uiso 1 1 calc R U . . .
C37 C 0.37208(18) -0.0501(3) 0.00073(18) 0.0356(8) Uani 1 1 d . . . . .
H37A H 0.3717 -0.1277 -0.0087 0.053 Uiso 1 1 calc R U . . .
H37B H 0.4094 -0.0195 -0.0139 0.053 Uiso 1 1 calc R U . . .
H37C H 0.3400 -0.0155 -0.0257 0.053 Uiso 1 1 calc R U . . .
H1 H 0.1290(17) 0.883(3) 0.3847(19) 0.038(10) Uiso 1 1 d . . . . .
H2 H 0.132(2) 0.588(4) 0.376(2) 0.061(13) Uiso 1 1 d . . . . .
H3 H 0.3712(16) 0.106(3) 0.1152(17) 0.031(10) Uiso 1 1 d . . . . .
H4 H 0.3712(17) 0.402(3) 0.1206(19) 0.042(11) Uiso 1 1 d . . . . .
O1 O 0.21791(10) 0.7408(2) 0.39234(13) 0.0311(6) Uani 1 1 d . . . . .
O2 O 0.12464(10) 0.74313(18) 0.26246(10) 0.0231(5) Uani 1 1 d . . . . .
O4 O 0.46006(10) 0.25122(17) 0.10902(13) 0.0247(5) Uani 1 1 d . . . . .
O5 O 0.28533(9) 0.25725(18) 0.10956(13) 0.0247(5) Uani 1 1 d . . . . .
O6 O 0.37697(9) 0.24575(18) 0.23862(9) 0.0202(4) Uani 1 1 d . . . . .
Mg1 Mg 0.12915(4) 0.73784(8) 0.36807(5) 0.0178(2) Uani 1 1 d . . . . .
Mg2 Mg 0.37339(4) 0.25267(8) 0.13327(5) 0.0147(2) Uani 1 1 d . . . . .
Al1 Al 0.11909(4) 1.01669(8) 0.39440(5) 0.0260(2) Uani 1 1 d . . . . .
Al2 Al 0.13864(4) 0.45839(7) 0.38870(5) 0.0258(2) Uani 1 1 d . . . . .
Al3 Al 0.38355(4) 0.53413(7) 0.11540(5) 0.0228(2) Uani 1 1 d . . . . .
Al4 Al 0.36231(4) -0.02512(7) 0.10277(5) 0.0210(2) Uani 1 1 d . . . . .
O3 O 0.04338(10) 0.7264(2) 0.39543(14) 0.0327(6) Uani 1 1 d . U . . .
C9 C -0.0055(2) 0.7644(4) 0.3496(3) 0.0320(12) Uani 0.705(6) 1 d . U P A 1
H9A H 0.0107 0.7997 0.3075 0.038 Uiso 0.705(6) 1 calc R U P A 1
H9B H -0.0282 0.8189 0.3754 0.038 Uiso 0.705(6) 1 calc R U P A 1
C10 C -0.0468(3) 0.6739(6) 0.3254(4) 0.0387(15) Uani 0.705(6) 1 d . U P A 1
H10A H -0.0781 0.7040 0.2954 0.058 Uiso 0.705(6) 1 calc R U P A 1
H10B H -0.0249 0.6204 0.2988 0.058 Uiso 0.705(6) 1 calc R U P A 1
H10C H -0.0638 0.6396 0.3667 0.058 Uiso 0.705(6) 1 calc R U P A 1
C11 C 0.0272(2) 0.6790(4) 0.4600(3) 0.0355(12) Uani 0.705(6) 1 d . U P A 1
H11A H 0.0601 0.6353 0.4790 0.043 Uiso 0.705(6) 1 calc R U P A 1
H11B H -0.0066 0.6306 0.4518 0.043 Uiso 0.705(6) 1 calc R U P A 1
C12 C 0.0115(4) 0.7634(7) 0.5125(4) 0.058(2) Uani 0.705(6) 1 d . U P A 1
H12A H 0.0005 0.7288 0.5567 0.087 Uiso 0.705(6) 1 calc R U P A 1
H12B H 0.0452 0.8106 0.5212 0.087 Uiso 0.705(6) 1 calc R U P A 1
H12C H -0.0214 0.8060 0.4940 0.087 Uiso 0.705(6) 1 calc R U P A 1
C25 C 0.2860(10) 0.3005(18) -0.0142(10) 0.042(4) Uani 0.50(4) 1 d . . P B 1
H25A H 0.2711 0.2772 -0.0605 0.064 Uiso 0.50(4) 1 calc R U P B 1
H25B H 0.2721 0.3736 -0.0046 0.064 Uiso 0.50(4) 1 calc R U P B 1
H25C H 0.3288 0.2998 -0.0138 0.064 Uiso 0.50(4) 1 calc R U P B 1
C1 C 0.2400(5) 0.7776(15) 0.4612(6) 0.043(3) Uani 0.61(3) 1 d . U P C 1
H1A H 0.2463 0.8564 0.4607 0.051 Uiso 0.61(3) 1 calc R U P C 1
H1B H 0.2777 0.7421 0.4731 0.051 Uiso 0.61(3) 1 calc R U P C 1
C9A C 0.0000(5) 0.6636(10) 0.3689(7) 0.036(2) Uani 0.295(6) 1 d . U P A 2
H9A1 H -0.0231 0.6337 0.4077 0.043 Uiso 0.295(6) 1 calc R U P A 2
H9A2 H 0.0169 0.6029 0.3424 0.043 Uiso 0.295(6) 1 calc R U P A 2
C1A C 0.2386(9) 0.725(2) 0.4625(10) 0.042(4) Uani 0.39(3) 1 d . U P C 2
H1A1 H 0.2729 0.7724 0.4712 0.050 Uiso 0.39(3) 1 calc R U P C 2
H1A2 H 0.2517 0.6498 0.4682 0.050 Uiso 0.39(3) 1 calc R U P C 2
C10A C -0.0366(9) 0.7262(17) 0.3235(11) 0.056(4) Uani 0.295(6) 1 d . U P A 2
H10D H -0.0681 0.6809 0.3041 0.084 Uiso 0.295(6) 1 calc R U P A 2
H10E H -0.0534 0.7858 0.3501 0.084 Uiso 0.295(6) 1 calc R U P A 2
H10F H -0.0135 0.7550 0.2849 0.084 Uiso 0.295(6) 1 calc R U P A 2
C11A C 0.0217(6) 0.7891(10) 0.4625(7) 0.033(2) Uani 0.295(6) 1 d . U P A 2
H11C H 0.0474 0.8519 0.4714 0.040 Uiso 0.295(6) 1 calc R U P A 2
H11D H -0.0184 0.8164 0.4531 0.040 Uiso 0.295(6) 1 calc R U P A 2
C12A C 0.0216(9) 0.7179(15) 0.5276(10) 0.050(4) Uani 0.295(6) 1 d . U P A 2
H12D H 0.0080 0.7595 0.5679 0.075 Uiso 0.295(6) 1 calc R U P A 2
H12E H -0.0044 0.6564 0.5193 0.075 Uiso 0.295(6) 1 calc R U P A 2
H12F H 0.0614 0.6918 0.5376 0.075 Uiso 0.295(6) 1 calc R U P A 2
C25A C 0.3051(11) 0.266(2) -0.0146(9) 0.046(5) Uani 0.50(4) 1 d . . P B 2
H25D H 0.3131 0.3431 -0.0071 0.069 Uiso 0.50(4) 1 calc R U P B 2
H25E H 0.2871 0.2561 -0.0614 0.069 Uiso 0.50(4) 1 calc R U P B 2
H25F H 0.3419 0.2261 -0.0115 0.069 Uiso 0.50(4) 1 calc R U P B 2

loop_
_atom_site_aniso_label
_atom_site_aniso_U_11
_atom_site_aniso_U_22
_atom_site_aniso_U_33
_atom_site_aniso_U_23
_atom_site_aniso_U_13
_atom_site_aniso_U_12
C2 0.061(3) 0.066(3) 0.025(2) 0.0047(19) -0.0013(19) 0.022(2)
C3 0.0230(16) 0.040(2) 0.036(2) -0.0059(17) 0.0002(15) 0.0041(16)
C4 0.0266(18) 0.054(2) 0.047(2) 0.005(2) 0.0025(17) -0.0045(18)
C5 0.0336(19) 0.043(2) 0.0297(18) -0.0023(16) -0.0084(16) -0.0092(17)
C6 0.062(3) 0.050(2) 0.038(2) -0.0144(18) 0.018(2) -0.007(2)
C7 0.0305(18) 0.042(2) 0.0286(18) 0.0059(16) 0.0069(15) -0.0069(16)
C8 0.046(2) 0.061(3) 0.052(3) 0.029(2) -0.009(2) -0.005(2)
C13 0.036(2) 0.040(2) 0.043(2) 0.0015(18) -0.0113(18) 0.0080(18)
C14 0.055(3) 0.041(2) 0.038(2) -0.0049(17) -0.0119(19) -0.006(2)
C15 0.049(2) 0.031(2) 0.065(3) 0.003(2) 0.017(2) -0.0075(19)
C16 0.0290(18) 0.0316(19) 0.045(2) 0.0001(17) 0.0035(16) 0.0051(16)
C17 0.037(2) 0.044(2) 0.040(2) 0.0081(17) 0.0045(17) -0.0015(18)
C18 0.038(2) 0.041(2) 0.051(3) 0.0062(19) -0.0082(19) -0.0103(18)
C20 0.0203(16) 0.0332(18) 0.0341(19) 0.0010(15) 0.0052(14) 0.0000(14)
C21 0.0266(19) 0.056(3) 0.049(2) -0.007(2) -0.0049(18) 0.0000(18)
C22 0.0333(18) 0.0331(19) 0.036(2) 0.0105(16) 0.0163(16) -0.0041(16)
C23 0.064(3) 0.061(3) 0.030(2) -0.0007(19) 0.008(2) 0.012(2)
C24 0.0291(19) 0.072(3) 0.030(2) -0.012(2) -0.0078(16) -0.007(2)
C26 0.0227(16) 0.039(2) 0.040(2) -0.0021(16) 0.0012(15) 0.0055(15)
C27 0.028(2) 0.069(3) 0.050(3) 0.003(2) 0.0106(18) 0.000(2)
C28 0.0271(16) 0.0353(18) 0.0231(16) 0.0026(14) 0.0057(14) -0.0086(15)
C29 0.042(2) 0.0330(19) 0.034(2) 0.0093(15) 0.0097(17) -0.0001(17)
C30 0.0245(16) 0.0338(18) 0.0230(16) -0.0023(14) -0.0030(13) -0.0070(15)
C31 0.039(2) 0.037(2) 0.036(2) -0.0132(16) 0.0012(17) -0.0030(17)
C32 0.0361(19) 0.0302(18) 0.037(2) 0.0096(15) 0.0010(16) -0.0014(16)
C33 0.0346(19) 0.0311(19) 0.042(2) 0.0004(16) -0.0087(17) -0.0065(16)
C34 0.047(2) 0.0266(19) 0.057(3) 0.0004(18) 0.019(2) 0.0070(18)
C35 0.039(2) 0.0267(18) 0.037(2) 0.0025(15) -0.0107(17) 0.0063(16)
C36 0.0317(19) 0.035(2) 0.043(2) 0.0039(17) 0.0065(17) -0.0058(16)
C37 0.046(2) 0.0320(18) 0.0290(18) -0.0017(14) 0.0030(17) 0.0030(18)
O1 0.0203(11) 0.0463(15) 0.0266(14) -0.0040(11) -0.0044(10) -0.0009(11)
O2 0.0210(10) 0.0307(11) 0.0176(10) 0.0017(9) 0.0008(9) -0.0055(9)
O4 0.0228(11) 0.0244(12) 0.0273(13) 0.0077(9) 0.0108(9) 0.0022(9)
O5 0.0184(11) 0.0326(13) 0.0230(13) -0.0053(10) -0.0025(9) 0.0037(10)
O6 0.0210(10) 0.0264(10) 0.0134(9) -0.0007(9) 0.0021(9) -0.0072(9)
Mg1 0.0170(5) 0.0201(5) 0.0165(5) 0.0024(4) -0.0006(4) -0.0022(4)
Mg2 0.0163(5) 0.0133(4) 0.0147(4) -0.0001(4) 0.0024(4) -0.0009(4)
Al1 0.0271(5) 0.0205(5) 0.0303(6) 0.0013(4) -0.0019(4) -0.0025(4)
Al2 0.0209(5) 0.0218(5) 0.0346(6) 0.0040(4) 0.0013(4) 0.0009(4)
Al3 0.0227(5) 0.0145(4) 0.0312(5) 0.0030(4) 0.0031(4) -0.0014(4)
Al4 0.0242(5) 0.0142(4) 0.0247(5) -0.0011(4) -0.0001(4) -0.0020(4)
O3 0.0221(11) 0.0368(13) 0.0395(14) 0.0060(11) 0.0074(10) -0.0011(10)
C9 0.022(2) 0.035(3) 0.039(3) 0.002(2) 0.007(2) 0.004(2)
C10 0.023(3) 0.050(4) 0.043(3) -0.004(3) 0.002(2) -0.011(3)
C11 0.025(2) 0.046(3) 0.036(3) 0.008(2) 0.008(2) 0.000(2)
C12 0.056(4) 0.075(6) 0.043(4) -0.006(4) 0.009(3) 0.020(4)
C25 0.044(8) 0.055(9) 0.027(5) -0.004(6) -0.003(5) 0.000(5)
C1 0.021(3) 0.074(8) 0.033(4) -0.015(6) -0.003(3) -0.011(6)
C9A 0.029(4) 0.040(4) 0.039(4) 0.000(4) 0.009(4) -0.008(4)
C1A 0.029(5) 0.062(9) 0.034(5) -0.003(8) -0.012(4) -0.002(8)
C10A 0.045(7) 0.066(9) 0.058(8) -0.005(8) -0.003(6) -0.003(7)
C11A 0.034(5) 0.035(5) 0.031(5) 0.003(4) 0.017(4) 0.011(4)
C12A 0.054(8) 0.052(9) 0.044(7) 0.009(6) 0.004(6) 0.008(7)
C25A 0.058(11) 0.055(11) 0.025(5) -0.012(6) 0.006(7) -0.018(7)

loop_
_atom_type_symbol
_atom_type_description
_atom_type_scat_dispersion_real
_atom_type_scat_dispersion_imag
_atom_type_scat_source
C C 0.0033 0.0016 'International Tables Vol C Tables 4.2.6.8 and 6.1.1.4'
H H 0.0000 0.0000 'International Tables Vol C Tables 4.2.6.8 and 6.1.1.4'
O O 0.0106 0.0060 'International Tables Vol C Tables 4.2.6.8 and 6.1.1.4'
Mg Mg 0.0486 0.0363 'International Tables Vol C Tables 4.2.6.8 and 6.1.1.4'
Al Al 0.0645 0.0514 'International Tables Vol C Tables 4.2.6.8 and 6.1.1.4'

loop_
_geom_angle_atom_site_label_1
_geom_angle_atom_site_label_2
_geom_angle_atom_site_label_3
_geom_angle
C1 C2 H2A 109.5
C1 C2 H2B 109.5
H2A C2 H2B 109.5
C1 C2 H2C 109.5
H2A C2 H2C 109.5
H2B C2 H2C 109.5
C1A C2 H2D 109.5
C1A C2 H2E 109.5
H2D C2 H2E 109.5
C1A C2 H2F 109.5
H2D C2 H2F 109.5
H2E C2 H2F 109.5
O1 C3 C4 111.4(3)
O1 C3 H3A 109.4
C4 C3 H3A 109.4
O1 C3 H3B 109.4
C4 C3 H3B 109.4
H3A C3 H3B 108.0
C3 C4 H4A 109.5
C3 C4 H4B 109.5
H4A C4 H4B 109.5
C3 C4 H4C 109.5
H4A C4 H4C 109.5
H4B C4 H4C 109.5
O2 C5 C6 113.3(3)
O2 C5 H5A 108.9
C6 C5 H5A 108.9
O2 C5 H5B 108.9
C6 C5 H5B 108.9
H5A C5 H5B 107.7
C5 C6 H6A 109.5
C5 C6 H6B 109.5
H6A C6 H6B 109.5
C5 C6 H6C 109.5
H6A C6 H6C 109.5
H6B C6 H6C 109.5
O2 C7 C8 113.7(3)
O2 C7 H7A 108.8
C8 C7 H7A 108.8
O2 C7 H7B 108.8
C8 C7 H7B 108.8
H7A C7 H7B 107.7
C7 C8 H8A 109.5
C7 C8 H8B 109.5
H8A C8 H8B 109.5
C7 C8 H8C 109.5
H8A C8 H8C 109.5
H8B C8 H8C 109.5
Al1 C13 H13A 109.5
Al1 C13 H13B 109.5
H13A C13 H13B 109.5
Al1 C13 H13C 109.5
H13A C13 H13C 109.5
H13B C13 H13C 109.5
Al1 C14 H14A 109.5
Al1 C14 H14B 109.5
H14A C14 H14B 109.5
Al1 C14 H14C 109.5
H14A C14 H14C 109.5
H14B C14 H14C 109.5
Al1 C15 H15A 109.5
Al1 C15 H15B 109.5
H15A C15 H15B 109.5
Al1 C15 H15C 109.5
H15A C15 H15C 109.5
H15B C15 H15C 109.5
Al2 C16 H16A 109.5
Al2 C16 H16B 109.5
H16A C16 H16B 109.5
Al2 C16 H16C 109.5
H16A C16 H16C 109.5
H16B C16 H16C 109.5
Al2 C17 H17A 109.5
Al2 C17 H17B 109.5
H17A C17 H17B 109.5
Al2 C17 H17C 109.5
H17A C17 H17C 109.5
H17B C17 H17C 109.5
Al2 C18 H18A 109.5
Al2 C18 H18B 109.5
H18A C18 H18B 109.5
Al2 C18 H18C 109.5
H18A C18 H18C 109.5
H18B C18 H18C 109.5
O4 C20 C21 112.8(3)
O4 C20 H20A 109.0
C21 C20 H20A 109.0
O4 C20 H20B 109.0
C21 C20 H20B 109.0
H20A C20 H20B 107.8
C20 C21 H21A 109.5
C20 C21 H21B 109.5
H21A C21 H21B 109.5
C20 C21 H21C 109.5
H21A C21 H21C 109.5
H21B C21 H21C 109.5
O4 C22 C23 113.4(3)
O4 C22 H22A 108.9
C23 C22 H22A 108.9
O4 C22 H22B 108.9
C23 C22 H22B 108.9
H22A C22 H22B 107.7
C22 C23 H23A 109.5
C22 C23 H23B 109.5
H23A C23 H23B 109.5
C22 C23 H23C 109.5
H23A C23 H23C 109.5
H23B C23 H23C 109.5
O5 C24 C25 112.0(8)
O5 C24 C25A 111.0(7)
O5 C24 H24A 109.2
C25 C24 H24A 109.2
O5 C24 H24B 109.2
C25 C24 H24B 109.2
H24A C24 H24B 107.9
O5 C24 H24C 109.4
C25A C24 H24C 109.4
O5 C24 H24D 109.4
C25A C24 H24D 109.4
H24C C24 H24D 108.0
O5 C26 C27 112.5(3)
O5 C26 H26A 109.1
C27 C26 H26A 109.1
O5 C26 H26B 109.1
C27 C26 H26B 109.1
H26A C26 H26B 107.8
C26 C27 H27A 109.5
C26 C27 H27B 109.5
H27A C27 H27B 109.5
C26 C27 H27C 109.5
H27A C27 H27C 109.5
H27B C27 H27C 109.5
O6 C28 C29 113.3(3)
O6 C28 H28A 108.9
C29 C28 H28A 108.9
O6 C28 H28B 108.9
C29 C28 H28B 108.9
H28A C28 H28B 107.7
C28 C29 H29A 109.5
C28 C29 H29B 109.5
H29A C29 H29B 109.5
C28 C29 H29C 109.5
H29A C29 H29C 109.5
H29B C29 H29C 109.5
O6 C30 C31 113.0(3)
O6 C30 H30A 109.0
C31 C30 H30A 109.0
O6 C30 H30B 109.0
C31 C30 H30B 109.0
H30A C30 H30B 107.8
C30 C31 H31A 109.5
C30 C31 H31B 109.5
H31A C31 H31B 109.5
C30 C31 H31C 109.5
H31A C31 H31C 109.5
H31B C31 H31C 109.5
Al3 C32 H32A 109.5
Al3 C32 H32B 109.5
H32A C32 H32B 109.5
Al3 C32 H32C 109.5
H32A C32 H32C 109.5
H32B C32 H32C 109.5
Al3 C33 H33A 109.5
Al3 C33 H33B 109.5
H33A C33 H33B 109.5
Al3 C33 H33C 109.5
H33A C33 H33C 109.5
H33B C33 H33C 109.5
Al3 C34 H34A 109.5
Al3 C34 H34B 109.5
H34A C34 H34B 109.5
Al3 C34 H34C 109.5
H34A C34 H34C 109.5
H34B C34 H34C 109.5
Al4 C35 H35A 109.5
Al4 C35 H35B 109.5
H35A C35 H35B 109.5
Al4 C35 H35C 109.5
H35A C35 H35C 109.5
H35B C35 H35C 109.5
Al4 C36 H36A 109.5
Al4 C36 H36B 109.5
H36A C36 H36B 109.5
Al4 C36 H36C 109.5
H36A C36 H36C 109.5
H36B C36 H36C 109.5
Al4 C37 H37A 109.5
Al4 C37 H37B 109.5
H37A C37 H37B 109.5
Al4 C37 H37C 109.5
H37A C37 H37C 109.5
H37B C37 H37C 109.5
C1A O1 C3 111.0(9)
C3 O1 C1 113.9(5)
C1A O1 Mg1 120.9(8)
C3 O1 Mg1 124.3(2)
C1 O1 Mg1 121.5(5)
C7 O2 C5 114.8(2)
C7 O2 Mg1 122.7(2)
C5 O2 Mg1 122.3(2)
C20 O4 C22 115.1(2)
C20 O4 Mg2 120.56(19)
C22 O4 Mg2 120.9(2)
C24 O5 C26 114.4(3)
C24 O5 Mg2 119.5(2)
C26 O5 Mg2 120.6(2)
C28 O6 C30 116.4(2)
C28 O6 Mg2 122.10(18)
C30 O6 Mg2 121.42(18)
O2 Mg1 O3 103.10(11)
O2 Mg1 O1 104.54(11)
O3 Mg1 O1 152.28(11)
O2 Mg1 H1 98.0(11)
O3 Mg1 H1 91.1(12)
O1 Mg1 H1 87.2(12)
O2 Mg1 H2 96.6(13)
O3 Mg1 H2 86.6(14)
O1 Mg1 H2 88.1(14)
H1 Mg1 H2 165.4(16)
O6 Mg2 O4 101.83(10)
O6 Mg2 O5 103.84(10)
O4 Mg2 O5 154.32(10)
O6 Mg2 H3 98.2(10)
O4 Mg2 H3 88.4(11)
O5 Mg2 H3 88.0(11)
O6 Mg2 H4 99.9(11)
O4 Mg2 H4 90.2(12)
O5 Mg2 H4 85.5(12)
H3 Mg2 H4 161.8(15)
C15 Al1 C13 114.29(19)
C15 Al1 C14 113.1(2)
C13 Al1 C14 113.16(19)
C15 Al1 H1 103.8(13)
C13 Al1 H1 105.6(13)
C14 Al1 H1 105.7(12)
C16 Al2 C17 113.59(17)
C16 Al2 C18 114.72(18)
C17 Al2 C18 112.80(18)
C16 Al2 H2 104.0(16)
C17 Al2 H2 106.8(15)
C18 Al2 H2 103.7(15)
C32 Al3 C34 111.81(18)
C32 Al3 C33 114.35(17)
C34 Al3 C33 114.70(18)
C32 Al3 H4 103.9(13)
C34 Al3 H4 104.2(14)
C33 Al3 H4 106.5(13)
C36 Al4 C37 114.07(17)
C36 Al4 C35 114.12(17)
C37 Al4 C35 112.93(17)
C36 Al4 H3 103.5(12)
C37 Al4 H3 106.1(12)
C35 Al4 H3 104.8(12)
C11 O3 C9 115.7(3)
C9A O3 C11A 110.1(8)
C9A O3 Mg1 130.3(6)
C11 O3 Mg1 121.2(3)
C9 O3 Mg1 123.1(3)
C11A O3 Mg1 119.3(5)
O3 C9 C10 113.3(4)
O3 C9 H9A 108.9
C10 C9 H9A 108.9
O3 C9 H9B 108.9
C10 C9 H9B 108.9
H9A C9 H9B 107.7
C9 C10 H10A 109.5
C9 C10 H10B 109.5
H10A C10 H10B 109.5
C9 C10 H10C 109.5
H10A C10 H10C 109.5
H10B C10 H10C 109.5
O3 C11 C12 110.9(5)
O3 C11 H11A 109.5
C12 C11 H11A 109.5
O3 C11 H11B 109.5
C12 C11 H11B 109.5
H11A C11 H11B 108.0
C11 C12 H12A 109.5
C11 C12 H12B 109.5
H12A C12 H12B 109.5
C11 C12 H12C 109.5
H12A C12 H12C 109.5
H12B C12 H12C 109.5
C24 C25 H25A 109.5
C24 C25 H25B 109.5
H25A C25 H25B 109.5
C24 C25 H25C 109.5
H25A C25 H25C 109.5
H25B C25 H25C 109.5
O1 C1 C2 107.3(7)
O1 C1 H1A 110.2
C2 C1 H1A 110.2
O1 C1 H1B 110.2
C2 C1 H1B 110.2
H1A C1 H1B 108.5
O3 C9A C10A 109.3(12)
O3 C9A H9A1 109.8
C10A C9A H9A1 109.8
O3 C9A H9A2 109.8
C10A C9A H9A2 109.8
H9A1 C9A H9A2 108.3
O1 C1A C2 113.2(13)
O1 C1A H1A1 108.9
C2 C1A H1A1 108.9
O1 C1A H1A2 108.9
C2 C1A H1A2 108.9
H1A1 C1A H1A2 107.8
C9A C10A H10D 109.5
C9A C10A H10E 109.5
H10D C10A H10E 109.5
C9A C10A H10F 109.5
H10D C10A H10F 109.5
H10E C10A H10F 109.5
C12A C11A O3 111.9(10)
C12A C11A H11C 109.2
O3 C11A H11C 109.2
C12A C11A H11D 109.2
O3 C11A H11D 109.2
H11C C11A H11D 107.9
C11A C12A H12D 109.5
C11A C12A H12E 109.5
H12D C12A H12E 109.5
C11A C12A H12F 109.5
H12D C12A H12F 109.5
H12E C12A H12F 109.5
C24 C25A H25D 109.5
C24 C25A H25E 109.5
H25D C25A H25E 109.5
C24 C25A H25F 109.5
H25D C25A H25F 109.5
H25E C25A H25F 109.5
Al2 H2 Mg1 175(2)
Al1 H1 Mg1 172(3)

loop_
_geom_bond_atom_site_label_1
_geom_bond_atom_site_label_2
_geom_bond_distance
C2 C1A 1.45(2)
C2 C1 1.505(14)
C2 H2A 0.9800
C2 H2B 0.9800
C2 H2C 0.9800
C2 H2D 0.9800
C2 H2E 0.9800
C2 H2F 0.9800
C3 O1 1.442(4)
C3 C4 1.486(5)
C3 H3A 0.9900
C3 H3B 0.9900
C4 H4A 0.9800
C4 H4B 0.9800
C4 H4C 0.9800
C5 O2 1.460(4)
C5 C6 1.487(5)
C5 H5A 0.9900
C5 H5B 0.9900
C6 H6A 0.9800
C6 H6B 0.9800
C6 H6C 0.9800
C7 O2 1.449(4)
C7 C8 1.492(5)
C7 H7A 0.9900
C7 H7B 0.9900
C8 H8A 0.9800
C8 H8B 0.9800
C8 H8C 0.9800
C13 Al1 1.981(4)
C13 H13A 0.9800
C13 H13B 0.9800
C13 H13C 0.9800
C14 Al1 1.990(4)
C14 H14A 0.9800
C14 H14B 0.9800
C14 H14C 0.9800
C15 Al1 1.978(4)
C15 H15A 0.9800
C15 H15B 0.9800
C15 H15C 0.9800
C16 Al2 1.979(4)
C16 H16A 0.9800
C16 H16B 0.9800
C16 H16C 0.9800
C17 Al2 1.987(4)
C17 H17A 0.9800
C17 H17B 0.9800
C17 H17C 0.9800
C18 Al2 1.989(4)
C18 H18A 0.9800
C18 H18B 0.9800
C18 H18C 0.9800
C20 O4 1.447(4)
C20 C21 1.507(5)
C20 H20A 0.9900
C20 H20B 0.9900
C21 H21A 0.9800
C21 H21B 0.9800
C21 H21C 0.9800
C22 O4 1.454(4)
C22 C23 1.483(5)
C22 H22A 0.9900
C22 H22B 0.9900
C23 H23A 0.9800
C23 H23B 0.9800
C23 H23C 0.9800
C24 O5 1.441(4)
C24 C25 1.467(19)
C24 C25A 1.487(18)
C24 H24A 0.9900
C24 H24B 0.9900
C24 H24C 0.9900
C24 H24D 0.9900
C26 O5 1.443(4)
C26 C27 1.469(5)
C26 H26A 0.9900
C26 H26B 0.9900
C27 H27A 0.9800
C27 H27B 0.9800
C27 H27C 0.9800
C28 O6 1.447(4)
C28 C29 1.492(5)
C28 H28A 0.9900
C28 H28B 0.9900
C29 H29A 0.9800
C29 H29B 0.9800
C29 H29C 0.9800
C30 O6 1.463(4)
C30 C31 1.487(5)
C30 H30A 0.9900
C30 H30B 0.9900
C31 H31A 0.9800
C31 H31B 0.9800
C31 H31C 0.9800
C32 Al3 1.983(4)
C32 H32A 0.9800
C32 H32B 0.9800
C32 H32C 0.9800
C33 Al3 1.994(4)
C33 H33A 0.9800
C33 H33B 0.9800
C33 H33C 0.9800
C34 Al3 1.985(4)
C34 H34A 0.9800
C34 H34B 0.9800
C34 H34C 0.9800
C35 Al4 1.985(3)
C35 H35A 0.9800
C35 H35B 0.9800
C35 H35C 0.9800
C36 Al4 1.979(4)
C36 H36A 0.9800
C36 H36B 0.9800
C36 H36C 0.9800
C37 Al4 1.980(4)
C37 H37A 0.9800
C37 H37B 0.9800
C37 H37C 0.9800
O1 C1A 1.418(19)
O1 C1 1.466(11)
O1 Mg1 2.074(2)
O2 Mg1 2.007(2)
O3 Mg1 2.046(3)
O4 Mg2 2.046(2)
O5 Mg2 2.057(2)
O6 Mg2 2.003(2)
Mg1 O3 2.046(3)
Mg1 H1 1.83(4)
Mg1 H2 1.87(4)
Mg2 H3 1.86(3)
Mg2 H4 1.87(4)
Al1 H1 1.69(4)
Al2 H2 1.63(4)
Al3 H4 1.67(4)
Al4 H3 1.65(3)
O3 C9A 1.351(12)
O3 C11 1.417(5)
O3 C9 1.481(6)
O3 C11A 1.582(12)
C9 C10 1.532(8)
C9 H9A 0.9900
C9 H9B 0.9900
C10 H10A 0.9800
C10 H10B 0.9800
C10 H10C 0.9800
C11 C12 1.496(9)
C11 H11A 0.9900
C11 H11B 0.9900
C12 H12A 0.9800
C12 H12B 0.9800
C12 H12C 0.9800
C25 H25A 0.9800
C25 H25B 0.9800
C25 H25C 0.9800
C1 H1A 0.9900
C1 H1B 0.9900
C9A C10A 1.42(2)
C9A H9A1 0.9900
C9A H9A2 0.9900
C1A H1A1 0.9900
C1A H1A2 0.9900
C10A H10D 0.9800
C10A H10E 0.9800
C10A H10F 0.9800
C11A C12A 1.522(19)
C11A H11C 0.9900
C11A H11D 0.9900
C12A H12D 0.9800
C12A H12E 0.9800
C12A H12F 0.9800
C25A H25D 0.9800
C25A H25E 0.9800
C25A H25F 0.9800
